data_7061753
loop_
_publ_author_name
'Mahish, Manas Kumar'
'Carrella, Luca M.'
'Patra, Apu'
'Saren, Dama'
'Zangrando, Ennio'
'Vojt\'i\<sek, Pavel'
'Rentschler, Eva'
'Manna, Subal Chandra'

_publ_section_title
;
 Tryptophan moiety ligand based tri/tetranuclear Ni(ii) complexes:
 syntheses, structure and magnetic properties
;
_journal_issue 35
_journal_name_full 'New Journal of Chemistry'
_journal_page_first 16899
_journal_page_last 16906
_journal_paper_doi 10.1039/D2NJ02467E
_journal_volume 46
_journal_year 2022
_chemical_absolute_configuration ad
_chemical_formula_moiety 'C58 H60 N6 Ni3 O16'
_chemical_formula_sum 'C58 H60 N6 Ni3 O16'
_chemical_formula_weight 1273.25
_space_group_crystal_system orthorhombic
_space_group_IT_number 18
_space_group_name_Hall 'P 2 2ab'
_space_group_name_H-M_alt 'P 21 21 2'
_atom_sites_solution_hydrogens mixed
_audit_creation_method SHELXL-2018/3
_audit_update_record
;
2022-04-28 deposited with the CCDC.	2022-08-08 downloaded from the CCDC.
;
_cell_angle_alpha 90
_cell_angle_beta 90
_cell_angle_gamma 90
_cell_formula_units_Z 2
_cell_length_a 18.1188(8)
_cell_length_b 24.6086(10)
_cell_length_c 7.6520(4)
_cell_measurement_reflns_used 3698
_cell_measurement_temperature 150(2)
_cell_measurement_theta_max 26.45
_cell_measurement_theta_min 2.01
_cell_volume 3411.9(3)
_computing_cell_refinement 'COLLECT and DENZO'
_computing_data_collection 'COLLECT (Hooft, 1998) and DENZO (Otwinowski & Minor, 1997)'
_computing_data_reduction 'COLLECT and DENZO'
_computing_molecular_graphics 'Ortep3/Windows (Farrugia,1997)'
_computing_publication_material 'Wingx 2018.3 (Farrugia, 2012)'
_computing_structure_refinement 'SHELXL-2018/3 (Sheldrick, 2018)'
_computing_structure_solution 'SHELXT 2014/5 (Sheldrick, 2014)'
_diffrn_ambient_temperature 150(2)
_diffrn_detector_area_resol_mean 8.3333
_diffrn_measured_fraction_theta_full 0.997
_diffrn_measured_fraction_theta_max 0.994
_diffrn_measurement_device_type 'Nonius KappaCCD with Bruker APEXII'
_diffrn_measurement_method '\f and \w scans to fill the Ewald sphere'
_diffrn_radiation_type MoK\a
_diffrn_radiation_wavelength 0.71073
_diffrn_reflns_av_R_equivalents 0.0402
_diffrn_reflns_av_unetI/netI 0.0525
_diffrn_reflns_Laue_measured_fraction_full 0.997
_diffrn_reflns_Laue_measured_fraction_max 0.994
_diffrn_reflns_limit_h_max 22
_diffrn_reflns_limit_h_min -17
_diffrn_reflns_limit_k_max 20
_diffrn_reflns_limit_k_min -30
_diffrn_reflns_limit_l_max 9
_diffrn_reflns_limit_l_min -9
_diffrn_reflns_number 21245
_diffrn_reflns_point_group_measured_fraction_full 0.999
_diffrn_reflns_point_group_measured_fraction_max 0.995
_diffrn_reflns_theta_full 25.242
_diffrn_reflns_theta_max 26.037
_diffrn_reflns_theta_min 1.396
_diffrn_source 'fine-focus sealed tube'
_exptl_absorpt_coefficient_mu 0.882
_exptl_absorpt_correction_T_max 0.755
_exptl_absorpt_correction_T_min 0.694
_exptl_absorpt_correction_type multi-scan
_exptl_absorpt_process_details
;
SADABS-2016/2 - Bruker AXS area detector scaling and absorption correction
;
_exptl_crystal_colour green
_exptl_crystal_density_diffrn 1.239
_exptl_crystal_description needle
_exptl_crystal_F_000 1324
_exptl_crystal_size_max 0.351
_exptl_crystal_size_mid 0.258
_exptl_crystal_size_min 0.189
_refine_diff_density_max 0.985
_refine_diff_density_min -0.349
_refine_diff_density_rms 0.080
_refine_ls_abs_structure_details
;
 Flack x determined using 1928 quotients [(I+)-(I-)]/[(I+)+(I-)]
 (Parsons, Flack and Wagner, Acta Cryst. B69 (2013) 249-259).
;
_refine_ls_abs_structure_Flack -0.006(7)
_refine_ls_extinction_method none
_refine_ls_goodness_of_fit_ref 1.050
_refine_ls_hydrogen_treatment constr
_refine_ls_matrix_type full
_refine_ls_number_parameters 377
_refine_ls_number_reflns 6710
_refine_ls_number_restraints 18
_refine_ls_restrained_S_all 1.052
_refine_ls_R_factor_all 0.0683
_refine_ls_R_factor_gt 0.0516
_refine_ls_shift/su_max 0.007
_refine_ls_shift/su_mean 0.000
_refine_ls_structure_factor_coef Fsqd
_refine_ls_weighting_details 'w=1/[\s^2^(Fo^2^)+(0.0909P)^2^] where P=(Fo^2^+2Fc^2^)/3'
_refine_ls_weighting_scheme calc
_refine_ls_wR_factor_gt 0.1349
_refine_ls_wR_factor_ref 0.1432
_reflns_Friedel_coverage 0.765
_reflns_Friedel_fraction_full 1.000
_reflns_Friedel_fraction_max 0.995
_reflns_number_gt 5364
_reflns_number_total 6710
_reflns_threshold_expression 'I > 2\s(I)'
_cod_data_source_file d2nj02467e2.cif
_cod_data_source_block 2
_cod_depositor_comments
;
The following automatic conversions were performed:

data item '_exptl_absorpt_correction_type' value 'Multi-Scan' was
changed to 'multi-scan' in accordance with the
/home/data/users/saulius/crontab/automatic-downloads/rss-feeds/RSC/lib/dictionaries/cif_core.dic
dictionary named 'cif_core.dic' version 2.4.2 last updated on
2011-04-26.

Automatic conversion script
Id: cif_fix_values 7556 2019-12-06 15:28:31Z antanas 

 Adding full bibliography for 7061752--7061753.cif.
;
_cod_database_code 7061753
_shelx_shelxl_version_number 2018/3
_shelx_space_group_comment
;
The symmetry employed for this shelxl refinement is uniquely defined
by the following loop, which should always be used as a source of
symmetry information in preference to the above space-group names.
They are only intended as comments.
;
_shelx_estimated_absorpt_t_min 0.747
_shelx_estimated_absorpt_t_max 0.851

loop_
_space_group_symop_operation_xyz
'x, y, z'
'-x, -y, z'
'-x+1/2, y+1/2, -z'
'x+1/2, -y+1/2, -z'

loop_
_atom_site_label
_atom_site_type_symbol
_atom_site_fract_x
_atom_site_fract_y
_atom_site_fract_z
_atom_site_U_iso_or_equiv
_atom_site_adp_type
_atom_site_occupancy
_atom_site_site_symmetry_order
_atom_site_calc_flag
_atom_site_refinement_flags_posn
_atom_site_refinement_flags_adp
_atom_site_refinement_flags_occupancy
_atom_site_disorder_assembly
_atom_site_disorder_group
Ni1 Ni 0.40001(4) 0.38707(3) 0.39396(11) 0.0307(2) Uani 1 1 d . . . . .
Ni2 Ni 0.500000 0.500000 0.25443(15) 0.0290(3) Uani 1 2 d S T P . .
O1W O 0.4748(2) 0.40646(18) 0.5975(7) 0.0448(12) Uani 1 1 d . . . . .
H1W H 0.485848 0.406876 0.706611 0.067 Uiso 1 1 d R U . . .
H2W H 0.509128 0.423696 0.544691 0.067 Uiso 1 1 d R U . . .
O1 O 0.4766(2) 0.42004(15) 0.2314(6) 0.0338(10) Uani 1 1 d . . . . .
O2 O 0.3273(2) 0.34545(15) 0.5479(7) 0.0385(11) Uani 1 1 d . . . . .
O3 O 0.2904(2) 0.26015(17) 0.5989(9) 0.0614(16) Uani 1 1 d . . . . .
O4 O 0.5724(3) 0.47641(18) 0.0568(6) 0.0433(12) Uani 1 1 d . . . . .
N1 N 0.4417(3) 0.31306(19) 0.3592(8) 0.0375(14) Uani 1 1 d . . . . .
N2 N 0.6438(3) 0.21361(19) 0.4719(8) 0.0422(15) Uani 1 1 d . . . . .
H2N H 0.689683 0.219553 0.439139 0.051 Uiso 1 1 calc R U . . .
C1 C 0.5358(3) 0.1721(2) 0.5360(11) 0.0459(19) Uani 1 1 d . . . . .
C2 C 0.4886(4) 0.1292(3) 0.5529(15) 0.071(3) Uani 1 1 d . . . . .
H2 H 0.439502 0.134886 0.592123 0.085 Uiso 1 1 calc R U . . .
C3 C 0.5131(5) 0.0765(3) 0.512(2) 0.116(5) Uani 1 1 d . . . . .
H3 H 0.480821 0.046190 0.520618 0.139 Uiso 1 1 calc R U . . .
C4 C 0.5874(5) 0.0699(3) 0.458(2) 0.120(6) Uani 1 1 d . . . . .
H4 H 0.604447 0.034199 0.432690 0.144 Uiso 1 1 calc R U . . .
C5 C 0.6360(4) 0.1124(3) 0.4395(15) 0.079(3) Uani 1 1 d . . . . .
H5 H 0.685719 0.106679 0.404517 0.094 Uiso 1 1 calc R U . . .
C6 C 0.6089(4) 0.1642(2) 0.4747(11) 0.0477(18) Uani 1 1 d . . . . .
C7 C 0.5949(3) 0.2520(2) 0.5287(10) 0.0442(17) Uani 1 1 d . . . . .
H7 H 0.605901 0.289646 0.538601 0.053 Uiso 1 1 calc R U . . .
C8 C 0.5288(3) 0.2296(2) 0.5692(9) 0.0362(16) Uani 1 1 d . . . . .
C9 C 0.4597(3) 0.2582(2) 0.6223(12) 0.0474(19) Uani 1 1 d . . . . .
H9A H 0.473271 0.292403 0.682656 0.057 Uiso 1 1 calc R U . . .
H9B H 0.432840 0.235200 0.707117 0.057 Uiso 1 1 calc R U . . .
C10 C 0.4082(3) 0.2717(2) 0.4716(10) 0.0407(17) Uani 1 1 d . . . . .
H8 H 0.398321 0.238167 0.401854 0.049 Uiso 1 1 calc R U . . .
C11 C 0.4846(3) 0.2979(2) 0.2375(10) 0.0385(16) Uani 1 1 d . . . . .
H11 H 0.489251 0.259870 0.218569 0.046 Uiso 1 1 calc R U . . .
C12 C 0.5268(3) 0.3333(2) 0.1256(10) 0.0379(15) Uani 1 1 d . . . . .
C13 C 0.5763(4) 0.3083(3) 0.0150(10) 0.052(2) Uani 1 1 d . . . . .
H13 H 0.577970 0.269744 0.008686 0.063 Uiso 1 1 calc R U . . .
C14 C 0.6241(5) 0.3393(3) -0.0881(12) 0.066(2) Uani 1 1 d . . . . .
H14 H 0.656250 0.321638 -0.168113 0.080 Uiso 1 1 calc R U . . .
C15 C 0.6254(4) 0.3956(3) -0.0751(9) 0.0492(18) Uani 1 1 d . . . . .
H15 H 0.659384 0.416665 -0.141099 0.059 Uiso 1 1 calc R U . . .
C16 C 0.5763(4) 0.4198(3) 0.0352(9) 0.0406(16) Uani 1 1 d . . . . .
C17 C 0.5241(3) 0.3913(3) 0.1364(8) 0.0367(15) Uani 1 1 d . . . . .
C18 C 0.3354(3) 0.2940(3) 0.5447(11) 0.0464(19) Uani 1 1 d . . . . .
C19 C 0.6236(6) 0.5103(4) -0.0343(13) 0.084(3) Uani 1 1 d . . . . .
H19A H 0.614794 0.507609 -0.160348 0.126 Uiso 1 1 calc R U . . .
H19B H 0.674112 0.498557 -0.008153 0.126 Uiso 1 1 calc R U . . .
H19C H 0.617137 0.548125 0.003146 0.126 Uiso 1 1 calc R U . . .
O5 O 0.5743(2) 0.47819(15) 0.4372(6) 0.0318(10) Uani 1 1 d . . . . .
O6 O 0.6589(2) 0.54396(15) 0.4340(6) 0.0350(11) Uani 1 1 d . . . . .
C20 C 0.6385(3) 0.4963(2) 0.4565(7) 0.0265(12) Uani 1 1 d . . . . .
C21 C 0.6963(3) 0.4562(2) 0.5145(9) 0.0325(14) Uani 1 1 d . . . . .
C22 C 0.6891(4) 0.4014(2) 0.4796(10) 0.0391(16) Uani 1 1 d . . . . .
H22 H 0.646606 0.388613 0.419411 0.047 Uiso 1 1 calc R U . . .
C23 C 0.7423(4) 0.3652(3) 0.5308(12) 0.055(2) Uani 1 1 d . . . . .
H23 H 0.737964 0.327932 0.500114 0.066 Uiso 1 1 calc R U . . .
C24 C 0.8022(4) 0.3827(3) 0.6266(14) 0.071(3) Uani 1 1 d . . . . .
H24 H 0.838355 0.357513 0.665990 0.086 Uiso 1 1 calc R U . . .
C25 C 0.8089(4) 0.4376(3) 0.6645(14) 0.066(3) Uani 1 1 d . . . . .
H25 H 0.849354 0.450155 0.732485 0.079 Uiso 1 1 calc R U . . .
C26 C 0.7576(3) 0.4739(2) 0.6044(11) 0.0461(18) Uani 1 1 d . . . . .
H26 H 0.764350 0.511601 0.624989 0.055 Uiso 1 1 calc R U . . .
O7 O 0.3306(2) 0.37092(17) 0.1819(6) 0.0417(12) Uani 1 1 d . . . . .
C30 C 0.2617(4) 0.3756(3) 0.1909(11) 0.055(2) Uani 1 1 d . . . . .
H30 H 0.242691 0.396722 0.284507 0.067 Uiso 1 1 calc R U . . .
N3 N 0.2149(3) 0.3548(3) 0.0874(10) 0.070(2) Uani 1 1 d D . . . .
C32 C 0.1367(7) 0.3717(9) 0.086(3) 0.107(4) Uani 0.696(14) 1 d D U P A 1
H32A H 0.109903 0.350932 -0.003245 0.160 Uiso 0.696(14) 1 calc R U P A 1
H32B H 0.114706 0.364955 0.200657 0.160 Uiso 0.696(14) 1 calc R U P A 1
H32C H 0.133485 0.410593 0.058459 0.160 Uiso 0.696(14) 1 calc R U P A 1
C31 C 0.2359(8) 0.3091(8) -0.025(2) 0.107(4) Uani 0.696(14) 1 d D U P A 1
H31A H 0.193486 0.298136 -0.096117 0.160 Uiso 0.696(14) 1 calc R U P A 1
H31B H 0.276589 0.320098 -0.101574 0.160 Uiso 0.696(14) 1 calc R U P A 1
H31C H 0.251713 0.278433 0.047810 0.160 Uiso 0.696(14) 1 calc R U P A 1
C32B C 0.1379(12) 0.3349(18) 0.082(6) 0.107(4) Uani 0.304(14) 1 d D . P A 2
H32D H 0.126445 0.321813 -0.035598 0.160 Uiso 0.304(14) 1 calc R U P A 2
H32E H 0.131971 0.305157 0.166142 0.160 Uiso 0.304(14) 1 calc R U P A 2
H32F H 0.104292 0.364642 0.112780 0.160 Uiso 0.304(14) 1 calc R U P A 2
C31B C 0.2393(18) 0.3615(19) -0.097(3) 0.107(4) Uani 0.304(14) 1 d D . P A 2
H31D H 0.202643 0.345288 -0.175712 0.160 Uiso 0.304(14) 1 calc R U P A 2
H31E H 0.244368 0.400314 -0.124113 0.160 Uiso 0.304(14) 1 calc R U P A 2
H31F H 0.286999 0.343445 -0.114017 0.160 Uiso 0.304(14) 1 calc R U P A 2

loop_
_atom_site_aniso_label
_atom_site_aniso_U_11
_atom_site_aniso_U_22
_atom_site_aniso_U_33
_atom_site_aniso_U_23
_atom_site_aniso_U_13
_atom_site_aniso_U_12
Ni1 0.0177(4) 0.0150(3) 0.0594(5) -0.0009(3) -0.0031(4) -0.0015(3)
Ni2 0.0245(6) 0.0212(5) 0.0413(6) 0.000 0.000 -0.0049(4)
O1W 0.026(2) 0.055(3) 0.053(3) 0.009(2) -0.004(2) -0.016(2)
O1 0.027(2) 0.024(2) 0.050(3) -0.006(2) 0.002(2) 0.0002(16)
O2 0.020(2) 0.0176(19) 0.078(3) 0.009(2) 0.008(2) 0.0010(16)
O3 0.025(2) 0.025(2) 0.135(5) 0.019(3) 0.010(3) -0.0017(18)
O4 0.046(3) 0.040(3) 0.043(3) -0.002(2) 0.017(2) -0.007(2)
N1 0.018(2) 0.023(2) 0.072(4) -0.004(3) -0.006(3) -0.0006(19)
N2 0.018(3) 0.021(2) 0.087(4) 0.004(3) -0.002(3) 0.002(2)
C1 0.020(3) 0.022(3) 0.096(6) 0.004(3) 0.000(3) 0.003(2)
C2 0.023(4) 0.030(3) 0.159(9) -0.006(4) 0.015(5) -0.005(3)
C3 0.043(5) 0.029(4) 0.276(17) -0.022(7) 0.026(8) -0.011(4)
C4 0.046(5) 0.029(4) 0.285(18) -0.041(7) 0.028(8) 0.001(4)
C5 0.033(4) 0.037(4) 0.166(10) -0.039(6) 0.011(5) 0.005(3)
C6 0.030(4) 0.026(3) 0.086(5) -0.001(3) -0.002(4) -0.001(3)
C7 0.026(3) 0.018(3) 0.089(5) 0.002(3) -0.001(4) -0.002(3)
C8 0.021(3) 0.022(3) 0.067(5) 0.010(3) -0.003(3) 0.008(2)
C9 0.025(3) 0.026(3) 0.092(6) 0.007(4) 0.003(4) 0.006(2)
C10 0.018(3) 0.017(3) 0.087(5) -0.004(3) -0.004(3) 0.000(2)
C11 0.032(3) 0.020(3) 0.063(4) -0.013(3) -0.017(3) 0.005(2)
C12 0.030(3) 0.029(3) 0.055(4) -0.008(3) -0.010(3) 0.003(2)
C13 0.057(5) 0.040(4) 0.060(5) -0.014(4) 0.006(4) 0.013(3)
C14 0.068(6) 0.066(5) 0.066(6) -0.024(5) 0.009(5) 0.027(4)
C15 0.045(4) 0.051(4) 0.052(5) 0.002(4) 0.012(3) 0.002(3)
C16 0.035(4) 0.041(4) 0.046(4) -0.013(3) -0.001(3) -0.008(3)
C17 0.038(4) 0.036(3) 0.036(4) -0.007(3) -0.013(3) 0.001(3)
C18 0.019(3) 0.027(3) 0.093(6) 0.013(3) 0.004(3) -0.001(3)
C19 0.096(7) 0.061(6) 0.094(7) -0.012(5) 0.052(6) -0.023(5)
O5 0.026(2) 0.0194(18) 0.050(3) 0.0034(18) -0.0015(19) -0.0036(16)
O6 0.022(2) 0.0154(18) 0.067(3) 0.0053(19) -0.003(2) -0.0035(15)
C20 0.030(3) 0.016(3) 0.033(3) 0.000(2) 0.006(3) -0.001(2)
C21 0.024(3) 0.020(3) 0.054(4) 0.003(3) 0.009(3) 0.000(2)
C22 0.032(4) 0.023(3) 0.063(5) 0.001(3) 0.014(3) -0.001(2)
C23 0.040(4) 0.021(3) 0.105(7) 0.008(4) 0.024(4) 0.002(3)
C24 0.034(4) 0.038(4) 0.143(9) 0.039(5) 0.024(5) 0.010(3)
C25 0.031(4) 0.035(4) 0.132(8) 0.022(4) -0.013(4) -0.011(3)
C26 0.028(3) 0.022(3) 0.088(5) 0.010(4) -0.002(4) -0.001(2)
O7 0.026(2) 0.034(2) 0.065(3) -0.008(2) -0.011(2) 0.0044(18)
C30 0.051(5) 0.050(5) 0.066(5) -0.005(4) 0.004(4) -0.006(4)
N3 0.029(3) 0.110(6) 0.071(5) -0.008(5) -0.019(3) -0.007(4)
C32 0.062(5) 0.152(11) 0.106(7) -0.026(9) -0.020(5) 0.001(7)
C31 0.062(5) 0.152(11) 0.106(7) -0.026(9) -0.020(5) 0.001(7)
C32B 0.062(5) 0.152(11) 0.106(7) -0.026(9) -0.020(5) 0.001(7)
C31B 0.062(5) 0.152(11) 0.106(7) -0.026(9) -0.020(5) 0.001(7)

loop_
_atom_type_symbol
_atom_type_description
_atom_type_scat_dispersion_real
_atom_type_scat_dispersion_imag
_atom_type_scat_source
C C 0.0033 0.0016 'International Tables Vol C Tables 4.2.6.8 and 6.1.1.4'
H H 0.0000 0.0000 'International Tables Vol C Tables 4.2.6.8 and 6.1.1.4'
N N 0.0061 0.0033 'International Tables Vol C Tables 4.2.6.8 and 6.1.1.4'
O O 0.0106 0.0060 'International Tables Vol C Tables 4.2.6.8 and 6.1.1.4'
Ni Ni 0.3393 1.1124 'International Tables Vol C Tables 4.2.6.8 and 6.1.1.4'

loop_
_geom_angle_atom_site_label_1
_geom_angle_atom_site_label_2
_geom_angle_atom_site_label_3
_geom_angle
_geom_angle_site_symmetry_1
_geom_angle_site_symmetry_3
_geom_angle_publ_flag
N1 Ni1 O6 170.41(17) . 2_665 ?
N1 Ni1 O1 91.4(2) . . ?
O6 Ni1 O1 96.75(16) 2_665 . ?
N1 Ni1 O2 82.12(19) . . ?
O6 Ni1 O2 89.61(16) 2_665 . ?
O1 Ni1 O2 173.43(16) . . ?
N1 Ni1 O7 87.2(2) . . ?
O6 Ni1 O7 87.68(17) 2_665 . ?
O1 Ni1 O7 90.68(18) . . ?
O2 Ni1 O7 87.95(19) . . ?
N1 Ni1 O1W 93.5(2) . . ?
O6 Ni1 O1W 92.13(17) 2_665 . ?
O1 Ni1 O1W 85.60(17) . . ?
O2 Ni1 O1W 95.83(19) . . ?
O7 Ni1 O1W 176.22(19) . . ?
N1 Ni1 Ni2 119.45(15) . . ?
O6 Ni1 Ni2 69.66(11) 2_665 . ?
O1 Ni1 Ni2 30.60(11) . . ?
O2 Ni1 Ni2 155.76(12) . . ?
O7 Ni1 Ni2 103.09(13) . . ?
O1W Ni1 Ni2 73.33(12) . . ?
O5 Ni2 O5 92.0(2) . 2_665 ?
O5 Ni2 O1 100.36(16) . 2_665 ?
O5 Ni2 O1 86.63(16) 2_665 2_665 ?
O5 Ni2 O1 86.63(16) . . ?
O5 Ni2 O1 100.36(16) 2_665 . ?
O1 Ni2 O1 170.0(3) 2_665 . ?
O5 Ni2 O4 90.52(17) . . ?
O5 Ni2 O4 177.06(19) 2_665 . ?
O1 Ni2 O4 94.35(18) 2_665 . ?
O1 Ni2 O4 78.32(17) . . ?
O5 Ni2 O4 177.06(19) . 2_665 ?
O5 Ni2 O4 90.51(17) 2_665 2_665 ?
O1 Ni2 O4 78.32(17) 2_665 2_665 ?
O1 Ni2 O4 94.35(18) . 2_665 ?
O4 Ni2 O4 87.0(3) . 2_665 ?
O5 Ni2 Ni1 85.53(11) . . ?
O5 Ni2 Ni1 69.66(11) 2_665 . ?
O1 Ni2 Ni1 155.83(12) 2_665 . ?
O1 Ni2 Ni1 30.80(13) . . ?
O4 Ni2 Ni1 109.11(12) . . ?
O4 Ni2 Ni1 96.73(13) 2_665 . ?
Ni1 O1W H1W 150.0 . . ?
Ni1 O1W H2W 103.3 . . ?
H1W O1W H2W 106.5 . . ?
C17 O1 Ni2 115.4(4) . . ?
C17 O1 Ni1 124.3(4) . . ?
Ni2 O1 Ni1 118.6(2) . . ?
C18 O2 Ni1 114.4(4) . . ?
C16 O4 C19 119.3(6) . . ?
C16 O4 Ni2 113.2(4) . . ?
C19 O4 Ni2 126.8(5) . . ?
C11 N1 C10 118.7(5) . . ?
C11 N1 Ni1 126.9(5) . . ?
C10 N1 Ni1 113.6(4) . . ?
C7 N2 C6 108.0(5) . . ?
C7 N2 H2N 126.0 . . ?
C6 N2 H2N 126.0 . . ?
C2 C1 C6 120.6(6) . . ?
C2 C1 C8 133.4(6) . . ?
C6 C1 C8 106.0(5) . . ?
C1 C2 C3 119.7(7) . . ?
C1 C2 H2 120.1 . . ?
C3 C2 H2 120.1 . . ?
C2 C3 C4 118.1(7) . . ?
C2 C3 H3 121.0 . . ?
C4 C3 H3 121.0 . . ?
C5 C4 C3 123.4(7) . . ?
C5 C4 H4 118.3 . . ?
C3 C4 H4 118.3 . . ?
C4 C5 C6 116.8(7) . . ?
C4 C5 H5 121.6 . . ?
C6 C5 H5 121.6 . . ?
N2 C6 C5 130.2(7) . . ?
N2 C6 C1 108.3(5) . . ?
C5 C6 C1 121.3(6) . . ?
C8 C7 N2 111.3(5) . . ?
C8 C7 H7 124.3 . . ?
N2 C7 H7 124.3 . . ?
C7 C8 C1 106.4(5) . . ?
C7 C8 C9 127.7(5) . . ?
C1 C8 C9 125.8(5) . . ?
C8 C9 C10 114.3(7) . . ?
C8 C9 H9A 108.7 . . ?
C10 C9 H9A 108.7 . . ?
C8 C9 H9B 108.7 . . ?
C10 C9 H9B 108.7 . . ?
H9A C9 H9B 107.6 . . ?
N1 C10 C9 110.1(5) . . ?
N1 C10 C18 108.9(5) . . ?
C9 C10 C18 109.2(6) . . ?
N1 C10 H8 109.5 . . ?
C9 C10 H8 109.5 . . ?
C18 C10 H8 109.5 . . ?
N1 C11 C12 125.6(5) . . ?
N1 C11 H11 117.2 . . ?
C12 C11 H11 117.2 . . ?
C13 C12 C17 120.2(7) . . ?
C13 C12 C11 116.1(6) . . ?
C17 C12 C11 123.4(6) . . ?
C12 C13 C14 120.4(7) . . ?
C12 C13 H13 119.8 . . ?
C14 C13 H13 119.8 . . ?
C15 C14 C13 120.9(7) . . ?
C15 C14 H14 119.5 . . ?
C13 C14 H14 119.5 . . ?
C16 C15 C14 118.0(7) . . ?
C16 C15 H15 121.0 . . ?
C14 C15 H15 121.0 . . ?
C15 C16 O4 122.6(6) . . ?
C15 C16 C17 124.2(6) . . ?
O4 C16 C17 113.2(6) . . ?
O1 C17 C16 118.1(6) . . ?
O1 C17 C12 125.8(6) . . ?
C16 C17 C12 116.2(6) . . ?
O3 C18 O2 125.9(6) . . ?
O3 C18 C10 116.7(6) . . ?
O2 C18 C10 117.4(5) . . ?
O4 C19 H19A 109.5 . . ?
O4 C19 H19B 109.5 . . ?
H19A C19 H19B 109.5 . . ?
O4 C19 H19C 109.5 . . ?
H19A C19 H19C 109.5 . . ?
H19B C19 H19C 109.5 . . ?
C20 O5 Ni2 127.4(4) . . ?
C20 O6 Ni1 130.9(4) . 2_665 ?
O6 C20 O5 126.5(5) . . ?
O6 C20 C21 116.9(5) . . ?
O5 C20 C21 116.6(5) . . ?
C26 C21 C22 118.8(6) . . ?
C26 C21 C20 120.1(5) . . ?
C22 C21 C20 121.1(6) . . ?
C23 C22 C21 120.8(7) . . ?
C23 C22 H22 119.6 . . ?
C21 C22 H22 119.6 . . ?
C22 C23 C24 120.3(7) . . ?
C22 C23 H23 119.9 . . ?
C24 C23 H23 119.9 . . ?
C23 C24 C25 118.9(7) . . ?
C23 C24 H24 120.5 . . ?
C25 C24 H24 120.5 . . ?
C26 C25 C24 120.4(8) . . ?
C26 C25 H25 119.8 . . ?
C24 C25 H25 119.8 . . ?
C25 C26 C21 120.7(6) . . ?
C25 C26 H26 119.6 . . ?
C21 C26 H26 119.6 . . ?
C30 O7 Ni1 122.6(5) . . ?
O7 C30 N3 126.4(8) . . ?
O7 C30 H30 116.8 . . ?
N3 C30 H30 116.8 . . ?
C30 N3 C31 120.2(8) . . ?
C30 N3 C32B 141(2) . . ?
C30 N3 C32 122.2(10) . . ?
C31 N3 C32 117.4(11) . . ?
C30 N3 C31B 110.5(15) . . ?
C32B N3 C31B 107(2) . . ?
N3 C32 H32A 109.5 . . ?
N3 C32 H32B 109.5 . . ?
H32A C32 H32B 109.5 . . ?
N3 C32 H32C 109.5 . . ?
H32A C32 H32C 109.5 . . ?
H32B C32 H32C 109.5 . . ?
N3 C31 H31A 109.5 . . ?
N3 C31 H31B 109.5 . . ?
H31A C31 H31B 109.5 . . ?
N3 C31 H31C 109.5 . . ?
H31A C31 H31C 109.5 . . ?
H31B C31 H31C 109.5 . . ?
N3 C32B H32D 109.5 . . ?
N3 C32B H32E 109.5 . . ?
H32D C32B H32E 109.5 . . ?
N3 C32B H32F 109.5 . . ?
H32D C32B H32F 109.5 . . ?
H32E C32B H32F 109.5 . . ?
N3 C31B H31D 109.5 . . ?
N3 C31B H31E 109.5 . . ?
H31D C31B H31E 109.5 . . ?
N3 C31B H31F 109.5 . . ?
H31D C31B H31F 109.5 . . ?
H31E C31B H31F 109.5 . . ?

loop_
_geom_bond_atom_site_label_1
_geom_bond_atom_site_label_2
_geom_bond_distance
_geom_bond_site_symmetry_2
_geom_bond_publ_flag
Ni1 N1 1.989(5) . ?
Ni1 O6 2.028(4) 2_665 ?
Ni1 O1 2.032(4) . ?
Ni1 O2 2.043(4) . ?
Ni1 O7 2.092(4) . ?
Ni1 O1W 2.119(5) . ?
Ni1 Ni2 3.4850(8) . ?
Ni2 O5 2.014(4) . ?
Ni2 O5 2.014(4) 2_665 ?
Ni2 O1 2.021(4) 2_665 ?
Ni2 O1 2.021(4) . ?
Ni2 O4 2.085(4) . ?
Ni2 O4 2.085(4) 2_665 ?
O1W H1W 0.8584 . ?
O1W H2W 0.8543 . ?
O1 C17 1.330(7) . ?
O2 C18 1.276(7) . ?
O3 C18 1.237(7) . ?
O4 C16 1.405(8) . ?
O4 C19 1.430(9) . ?
N1 C11 1.269(8) . ?
N1 C10 1.463(8) . ?
N2 C7 1.367(8) . ?
N2 C6 1.372(8) . ?
N2 H2N 0.8800 . ?
C1 C2 1.365(9) . ?
C1 C6 1.419(10) . ?
C1 C8 1.442(8) . ?
C2 C3 1.406(10) . ?
C2 H2 0.9500 . ?
C3 C4 1.418(12) . ?
C3 H3 0.9500 . ?
C4 C5 1.375(11) . ?
C4 H4 0.9500 . ?
C5 C6 1.392(9) . ?
C5 H5 0.9500 . ?
C7 C8 1.355(8) . ?
C7 H7 0.9500 . ?
C8 C9 1.493(8) . ?
C9 C10 1.520(10) . ?
C9 H9A 0.9900 . ?
C9 H9B 0.9900 . ?
C10 C18 1.534(9) . ?
C10 H8 1.0000 . ?
C11 C12 1.442(10) . ?
C11 H11 0.9500 . ?
C12 C13 1.379(9) . ?
C12 C17 1.431(8) . ?
C13 C14 1.399(12) . ?
C13 H13 0.9500 . ?
C14 C15 1.390(10) . ?
C14 H14 0.9500 . ?
C15 C16 1.362(9) . ?
C15 H15 0.9500 . ?
C16 C17 1.410(9) . ?
C19 H19A 0.9800 . ?
C19 H19B 0.9800 . ?
C19 H19C 0.9800 . ?
O5 C20 1.254(7) . ?
O6 C20 1.243(7) . ?
C20 C21 1.506(8) . ?
C21 C26 1.377(9) . ?
C21 C22 1.381(8) . ?
C22 C23 1.370(10) . ?
C22 H22 0.9500 . ?
C23 C24 1.378(12) . ?
C23 H23 0.9500 . ?
C24 C25 1.389(10) . ?
C24 H24 0.9500 . ?
C25 C26 1.367(9) . ?
C25 H25 0.9500 . ?
C26 H26 0.9500 . ?
O7 C30 1.256(8) . ?
C30 N3 1.267(10) . ?
C30 H30 0.9500 . ?
N3 C31 1.466(14) . ?
N3 C32B 1.480(19) . ?
N3 C32 1.479(13) . ?
N3 C31B 1.491(19) . ?
C32 H32A 0.9800 . ?
C32 H32B 0.9800 . ?
C32 H32C 0.9800 . ?
C31 H31A 0.9800 . ?
C31 H31B 0.9800 . ?
C31 H31C 0.9800 . ?
C32B H32D 0.9800 . ?
C32B H32E 0.9800 . ?
C32B H32F 0.9800 . ?
C31B H31D 0.9800 . ?
C31B H31E 0.9800 . ?
C31B H31F 0.9800 . ?

loop_
_geom_torsion_atom_site_label_1
_geom_torsion_atom_site_label_2
_geom_torsion_atom_site_label_3
_geom_torsion_atom_site_label_4
_geom_torsion
_geom_torsion_site_symmetry_1
_geom_torsion_site_symmetry_2
_geom_torsion_site_symmetry_3
_geom_torsion_site_symmetry_4
_geom_torsion_publ_flag
C6 C1 C2 C3 1.1(16) . . . . ?
C8 C1 C2 C3 -178.6(11) . . . . ?
C1 C2 C3 C4 1(2) . . . . ?
C2 C3 C4 C5 -1(2) . . . . ?
C3 C4 C5 C6 -1(2) . . . . ?
C7 N2 C6 C5 -175.6(10) . . . . ?
C7 N2 C6 C1 -0.2(9) . . . . ?
C4 C5 C6 N2 178.4(11) . . . . ?
C4 C5 C6 C1 3.5(16) . . . . ?
C2 C1 C6 N2 -179.5(8) . . . . ?
C8 C1 C6 N2 0.2(9) . . . . ?
C2 C1 C6 C5 -3.6(15) . . . . ?
C8 C1 C6 C5 176.1(8) . . . . ?
C6 N2 C7 C8 0.0(9) . . . . ?
N2 C7 C8 C1 0.1(9) . . . . ?
N2 C7 C8 C9 -174.9(7) . . . . ?
C2 C1 C8 C7 179.5(10) . . . . ?
C6 C1 C8 C7 -0.2(9) . . . . ?
C2 C1 C8 C9 -5.4(15) . . . . ?
C6 C1 C8 C9 174.9(7) . . . . ?
C7 C8 C9 C10 92.3(9) . . . . ?
C1 C8 C9 C10 -81.7(9) . . . . ?
C11 N1 C10 C9 86.6(7) . . . . ?
Ni1 N1 C10 C9 -103.0(5) . . . . ?
C11 N1 C10 C18 -153.7(6) . . . . ?
Ni1 N1 C10 C18 16.7(7) . . . . ?
C8 C9 C10 N1 -68.0(7) . . . . ?
C8 C9 C10 C18 172.5(5) . . . . ?
C10 N1 C11 C12 -174.3(6) . . . . ?
Ni1 N1 C11 C12 16.8(9) . . . . ?
N1 C11 C12 C13 172.9(6) . . . . ?
N1 C11 C12 C17 -1.4(10) . . . . ?
C17 C12 C13 C14 -0.2(11) . . . . ?
C11 C12 C13 C14 -174.7(7) . . . . ?
C12 C13 C14 C15 3.2(13) . . . . ?
C13 C14 C15 C16 -2.9(13) . . . . ?
C14 C15 C16 O4 -179.4(7) . . . . ?
C14 C15 C16 C17 -0.4(11) . . . . ?
C19 O4 C16 C15 -2.7(10) . . . . ?
Ni2 O4 C16 C15 -173.6(6) . . . . ?
C19 O4 C16 C17 178.2(7) . . . . ?
Ni2 O4 C16 C17 7.3(7) . . . . ?
Ni2 O1 C17 C16 -12.0(7) . . . . ?
Ni1 O1 C17 C16 -177.2(4) . . . . ?
Ni2 O1 C17 C12 168.6(5) . . . . ?
Ni1 O1 C17 C12 3.3(8) . . . . ?
C15 C16 C17 O1 -176.3(6) . . . . ?
O4 C16 C17 O1 2.8(8) . . . . ?
C15 C16 C17 C12 3.2(10) . . . . ?
O4 C16 C17 C12 -177.7(6) . . . . ?
C13 C12 C17 O1 176.6(6) . . . . ?
C11 C12 C17 O1 -9.3(10) . . . . ?
C13 C12 C17 C16 -2.8(9) . . . . ?
C11 C12 C17 C16 171.2(6) . . . . ?
Ni1 O2 C18 O3 -165.4(7) . . . . ?
Ni1 O2 C18 C10 16.3(8) . . . . ?
N1 C10 C18 O3 159.6(7) . . . . ?
C9 C10 C18 O3 -80.1(8) . . . . ?
N1 C10 C18 O2 -21.9(9) . . . . ?
C9 C10 C18 O2 98.3(7) . . . . ?
Ni1 O6 C20 O5 10.0(9) 2_665 . . . ?
Ni1 O6 C20 C21 -169.4(4) 2_665 . . . ?
Ni2 O5 C20 O6 37.0(8) . . . . ?
Ni2 O5 C20 C21 -143.7(4) . . . . ?
O6 C20 C21 C26 25.6(9) . . . . ?
O5 C20 C21 C26 -153.9(6) . . . . ?
O6 C20 C21 C22 -154.7(6) . . . . ?
O5 C20 C21 C22 25.9(9) . . . . ?
C26 C21 C22 C23 -1.1(10) . . . . ?
C20 C21 C22 C23 179.2(6) . . . . ?
C21 C22 C23 C24 3.6(12) . . . . ?
C22 C23 C24 C25 -2.3(13) . . . . ?
C23 C24 C25 C26 -1.3(14) . . . . ?
C24 C25 C26 C21 3.9(14) . . . . ?
C22 C21 C26 C25 -2.7(12) . . . . ?
C20 C21 C26 C25 177.1(7) . . . . ?
Ni1 O7 C30 N3 -161.8(7) . . . . ?
O7 C30 N3 C31 18.9(15) . . . . ?
O7 C30 N3 C32B 152(3) . . . . ?
O7 C30 N3 C32 -166.7(12) . . . . ?
O7 C30 N3 C31B -44(2) . . . . ?
